data_1559767
loop_
_publ_author_name
'Millward, Makenzie J.'
'Ellis, Emily'
'Ward, John W.'
'Clayden, Jonathan'

_publ_section_title
;
 Hydantoin-bridged medium ring scaffolds by migratory insertion of
 urea-tethered nitrile anions into aromatic C-N bonds.
;
_journal_issue 6
_journal_name_full 'Chemical science'
_journal_page_first 2091
_journal_page_last 2096
_journal_paper_doi 10.1039/d0sc06188c
_journal_volume 12
_journal_year 2020
_chemical_absolute_configuration unk
_chemical_formula_moiety 'C18 H22 N6 O2, 2(H2 O)'
_chemical_formula_sum 'C18 H26 N6 O4'
_chemical_formula_weight 390.45
_space_group_crystal_system orthorhombic
_space_group_IT_number 19
_space_group_name_Hall 'P 2ac 2ab'
_space_group_name_H-M_alt 'P 21 21 21'
_atom_sites_solution_hydrogens mixed
_atom_sites_solution_primary dual
_audit_creation_date 2020-01-08
_audit_creation_method
;
Olex2 1.2
(compiled 2018.05.29 svn.r3508 for OlexSys, GUI svn.r5506)
;
_audit_update_record
;
2020-03-30 deposited with the CCDC.	2020-12-11 downloaded from the CCDC.
;
_cell_angle_alpha 90
_cell_angle_beta 90
_cell_angle_gamma 90
_cell_formula_units_Z 4
_cell_length_a 8.3617(3)
_cell_length_b 13.8207(6)
_cell_length_c 16.0698(6)
_cell_measurement_reflns_used 3845
_cell_measurement_temperature 100(2)
_cell_measurement_theta_max 26.89
_cell_measurement_theta_min 2.53
_cell_volume 1857.10(13)
_computing_cell_refinement 'SAINT V8.38A (Bruker, 2016)'
_computing_data_reduction 'SAINT V8.38A (Bruker, 2016)'
_computing_molecular_graphics 'Olex2 (Dolomanov et al., 2009)'
_computing_publication_material 'Olex2 (Dolomanov et al., 2009)'
_computing_structure_refinement 'ShelXL (Sheldrick, 2015)'
_computing_structure_solution 'ShelXT (Sheldrick, 2015)'
_diffrn_ambient_temperature 100(2)
_diffrn_detector 'Bruker area detector'
_diffrn_detector_type 'CCD area detector'
_diffrn_measured_fraction_theta_full 1.000
_diffrn_measured_fraction_theta_max 0.996
_diffrn_measurement_device 'Bruker Apex II kappa CCDC area detector'
_diffrn_measurement_device_type 'Bruker Apex II kappa CCDC area detector'
_diffrn_measurement_method '\f and \w scans'
_diffrn_radiation_monochromator graphite
_diffrn_radiation_type MoK\a
_diffrn_radiation_wavelength 0.71073
_diffrn_reflns_av_R_equivalents 0.0451
_diffrn_reflns_av_unetI/netI 0.0416
_diffrn_reflns_Laue_measured_fraction_full 1.000
_diffrn_reflns_Laue_measured_fraction_max 0.996
_diffrn_reflns_limit_h_max 10
_diffrn_reflns_limit_h_min -11
_diffrn_reflns_limit_k_max 18
_diffrn_reflns_limit_k_min -18
_diffrn_reflns_limit_l_max 21
_diffrn_reflns_limit_l_min -20
_diffrn_reflns_number 17119
_diffrn_reflns_point_group_measured_fraction_full 1.000
_diffrn_reflns_point_group_measured_fraction_max 0.993
_diffrn_reflns_theta_full 25.242
_diffrn_reflns_theta_max 27.969
_diffrn_reflns_theta_min 1.943
_diffrn_source 'fine-focus sealed tube'
_diffrn_standards_number 0
_exptl_absorpt_coefficient_mu 0.101
_exptl_absorpt_correction_T_max 0.7456
_exptl_absorpt_correction_T_min 0.6173
_exptl_absorpt_correction_type multi-scan
_exptl_absorpt_process_details
'SADABS-2016/2 (Bruker,2016/2) was used for absorption correction. wR2(int) was 0.0681 before and 0.0537 after correction. The Ratio of minimum to maximum transmission is 0.8279. The \l/2 correction factor is Not present.'
_exptl_crystal_colour colourless
_exptl_crystal_colour_primary colourless
_exptl_crystal_density_diffrn 1.396
_exptl_crystal_description block
_exptl_crystal_F_000 832
_exptl_crystal_recrystallization_method 'Re-crystallisation from solvent: MeOH'
_exptl_crystal_size_max 0.443
_exptl_crystal_size_mid 0.367
_exptl_crystal_size_min 0.154
_refine_diff_density_max 0.246
_refine_diff_density_min -0.176
_refine_diff_density_rms 0.041
_refine_ls_extinction_method none
_refine_ls_goodness_of_fit_ref 1.018
_refine_ls_hydrogen_treatment mixed
_refine_ls_matrix_type full
_refine_ls_number_parameters 281
_refine_ls_number_reflns 4432
_refine_ls_number_restraints 6
_refine_ls_restrained_S_all 1.017
_refine_ls_R_factor_all 0.0444
_refine_ls_R_factor_gt 0.0355
_refine_ls_shift/su_max 0.000
_refine_ls_shift/su_mean 0.000
_refine_ls_structure_factor_coef Fsqd
_refine_ls_weighting_details 'w=1/[\s^2^(Fo^2^)+(0.0354P)^2^+0.2721P] where P=(Fo^2^+2Fc^2^)/3'
_refine_ls_weighting_scheme calc
_refine_ls_wR_factor_gt 0.0754
_refine_ls_wR_factor_ref 0.0800
_reflns_Friedel_coverage 0.751
_reflns_Friedel_fraction_full 0.999
_reflns_Friedel_fraction_max 0.989
_reflns_number_gt 3893
_reflns_number_total 4432
_reflns_threshold_expression 'I > 2\s(I)'
_cod_data_source_file d0sc06188c2.cif
_cod_data_source_block testo1_CCDC1
_cod_depositor_comments
;Adding full bibliography for 1559758--1559767.cif.

 Adding full bibliography for 1559758--1559767.cif.
;
_cod_database_code 1559767
_shelx_shelxl_version_number 2017/1
_shelx_space_group_comment
;
The symmetry employed for this shelxl refinement is uniquely defined
by the following loop, which should always be used as a source of
symmetry information in preference to the above space-group names.
They are only intended as comments.
;
_olex2_refinement_description
;
1. Fixed Uiso
 At 1.2 times of:
  All C(H) groups, All C(H,H) groups
 At 1.5 times of:
  All C(H,H,H) groups
2. Restrained distances
 O3-H3B \\sim O4-H4E \\sim O4-H4D \\sim O3-H3A
 with sigma of 0.01
3.a Secondary CH2 refined with riding coordinates:
 C17(H17A,H17B), C18(H18A,H18B)
3.b Aromatic/amide H refined with riding coordinates:
 C7(H7), C8(H8), C9(H9), C10(H10)
3.c Idealised Me refined as rotating group:
 C4(H4A,H4B,H4C), C5(H5A,H5B,H5C), C15(H15A,H15B,H15C), C16(H16A,H16B,H16C)
;
_olex2_submission_special_instructions 'No special instructions were received'

loop_
_space_group_symop_operation_xyz
'x, y, z'
'-x+1/2, -y, z+1/2'
'-x, y+1/2, -z+1/2'
'x+1/2, -y+1/2, -z'

loop_
_atom_site_label
_atom_site_type_symbol
_atom_site_fract_x
_atom_site_fract_y
_atom_site_fract_z
_atom_site_U_iso_or_equiv
_atom_site_adp_type
_atom_site_occupancy
_atom_site_site_symmetry_order
_atom_site_calc_flag
_atom_site_refinement_flags_posn
_atom_site_refinement_flags_adp
_atom_site_refinement_flags_occupancy
_atom_site_disorder_assembly
_atom_site_disorder_group
O1 O 0.40538(19) 0.29985(11) 0.74758(10) 0.0219(4) Uani 1 1 d . . . . .
O2 O 0.71944(18) 0.29063(10) 0.64921(9) 0.0189(3) Uani 1 1 d . . . . .
O4 O 0.4527(2) 0.66430(14) 0.46646(11) 0.0290(4) Uani 1 1 d D . . . .
N1 N 0.3492(2) 0.46067(13) 0.71828(11) 0.0143(4) Uani 1 1 d . . . . .
N2 N 0.4918(2) 0.42534(12) 0.83103(11) 0.0146(4) Uani 1 1 d . . . . .
N3 N 0.3097(2) 0.62813(14) 0.73124(12) 0.0168(4) Uani 1 1 d . . . . .
N4 N 0.6184(2) 0.44495(12) 0.62504(11) 0.0140(4) Uani 1 1 d . . . . .
N5 N 0.7959(2) 0.42354(13) 0.72649(11) 0.0148(4) Uani 1 1 d . . . . .
N6 N 0.5862(2) 0.61246(14) 0.62203(12) 0.0175(4) Uani 1 1 d . . . . .
C1 C 0.4157(2) 0.38514(15) 0.76572(14) 0.0154(4) Uani 1 1 d . . . . .
C2 C 0.4603(2) 0.52926(14) 0.83849(13) 0.0128(4) Uani 1 1 d . . . . .
C3 C 0.3692(2) 0.54971(15) 0.75722(13) 0.0130(4) Uani 1 1 d . . . . .
C4 C 0.5641(3) 0.36859(16) 0.89680(15) 0.0211(5) Uani 1 1 d . . . . .
H4A H 0.489682 0.363809 0.943747 0.032 Uiso 1 1 calc GR . . . .
H4B H 0.663039 0.399967 0.915222 0.032 Uiso 1 1 calc GR . . . .
H4C H 0.588426 0.303611 0.875945 0.032 Uiso 1 1 calc GR . . . .
C5 C 0.3356(2) 0.54388(16) 0.90841(14) 0.0191(5) Uani 1 1 d . . . . .
H5A H 0.242930 0.502119 0.898087 0.029 Uiso 1 1 calc GR . . . .
H5B H 0.301144 0.611654 0.909284 0.029 Uiso 1 1 calc GR . . . .
H5C H 0.383506 0.527121 0.962154 0.029 Uiso 1 1 calc GR . . . .
C6 C 0.6177(2) 0.58724(14) 0.85067(13) 0.0130(4) Uani 1 1 d . . . . .
C7 C 0.6237(3) 0.64524(15) 0.92168(14) 0.0164(4) Uani 1 1 d . . . . .
H7 H 0.531021 0.648611 0.955752 0.020 Uiso 1 1 calc R . . . .
C8 C 0.7569(3) 0.69827(16) 0.94548(14) 0.0196(5) Uani 1 1 d . . . . .
H8 H 0.754890 0.736384 0.994671 0.024 Uiso 1 1 calc R . . . .
C9 C 0.8916(3) 0.69482(16) 0.89694(14) 0.0199(5) Uani 1 1 d . . . . .
H9 H 0.984597 0.730098 0.912175 0.024 Uiso 1 1 calc R . . . .
C10 C 0.8899(3) 0.63906(15) 0.82529(15) 0.0181(5) Uani 1 1 d . . . . .
H10 H 0.983561 0.637708 0.791875 0.022 Uiso 1 1 calc R . . . .
C11 C 0.7579(2) 0.58467(15) 0.79940(13) 0.0138(4) Uani 1 1 d . . . . .
C12 C 0.7834(2) 0.52933(15) 0.71676(13) 0.0142(4) Uani 1 1 d . . . . .
C13 C 0.6500(2) 0.53779(15) 0.65264(13) 0.0139(4) Uani 1 1 d . . . . .
C14 C 0.7136(2) 0.37647(15) 0.66634(13) 0.0145(4) Uani 1 1 d . . . . .
C15 C 0.9311(3) 0.56367(17) 0.66713(14) 0.0204(5) Uani 1 1 d . . . . .
H15A H 1.028598 0.547533 0.698036 0.031 Uiso 1 1 calc GR . . . .
H15B H 0.925393 0.633865 0.659039 0.031 Uiso 1 1 calc GR . . . .
H15C H 0.933141 0.531390 0.612845 0.031 Uiso 1 1 calc GR . . . .
C16 C 0.9262(3) 0.37743(17) 0.77117(15) 0.0219(5) Uani 1 1 d . . . . .
H16A H 1.023227 0.379108 0.736971 0.033 Uiso 1 1 calc GR . . . .
H16B H 0.897909 0.310066 0.783226 0.033 Uiso 1 1 calc GR . . . .
H16C H 0.945488 0.411999 0.823464 0.033 Uiso 1 1 calc GR . . . .
C17 C 0.4725(2) 0.41820(16) 0.58118(14) 0.0167(5) Uani 1 1 d . . . . .
H17A H 0.471298 0.347294 0.572435 0.020 Uiso 1 1 calc R . . . .
H17B H 0.471752 0.449645 0.525834 0.020 Uiso 1 1 calc R . . . .
C18 C 0.3197(3) 0.44827(16) 0.62963(14) 0.0168(4) Uani 1 1 d . . . . .
H18A H 0.278438 0.509731 0.606392 0.020 Uiso 1 1 calc R . . . .
H18B H 0.236411 0.398188 0.621720 0.020 Uiso 1 1 calc R . . . .
O3 O 0.1788(2) 0.68470(12) 0.56793(11) 0.0249(4) Uani 1 1 d D . . . .
H6 H 0.616(3) 0.6650(18) 0.6483(15) 0.020(6) Uiso 1 1 d . . . . .
H3 H 0.335(3) 0.674(2) 0.7648(17) 0.030(8) Uiso 1 1 d . . . . .
H4D H 0.515(3) 0.7152(19) 0.449(2) 0.058(11) Uiso 1 1 d D . . . .
H4E H 0.499(4) 0.639(2) 0.5139(16) 0.062(11) Uiso 1 1 d D . . . .
H3A H 0.258(3) 0.685(2) 0.5281(15) 0.044(9) Uiso 1 1 d D . . . .
H3B H 0.225(4) 0.667(3) 0.6176(16) 0.080(13) Uiso 1 1 d D . . . .

loop_
_atom_site_aniso_label
_atom_site_aniso_U_11
_atom_site_aniso_U_22
_atom_site_aniso_U_33
_atom_site_aniso_U_23
_atom_site_aniso_U_13
_atom_site_aniso_U_12
O1 0.0270(8) 0.0133(7) 0.0255(9) -0.0029(6) 0.0028(7) -0.0017(7)
O2 0.0235(8) 0.0149(7) 0.0182(8) -0.0004(6) 0.0007(7) 0.0024(6)
O4 0.0299(10) 0.0364(11) 0.0206(10) 0.0018(8) -0.0001(8) -0.0043(9)
N1 0.0142(8) 0.0147(9) 0.0139(9) -0.0019(7) -0.0008(7) -0.0008(7)
N2 0.0155(9) 0.0121(8) 0.0161(9) 0.0016(7) 0.0003(7) 0.0000(7)
N3 0.0164(9) 0.0164(9) 0.0176(10) -0.0030(8) -0.0022(8) 0.0017(7)
N4 0.0139(8) 0.0134(8) 0.0146(9) -0.0004(7) -0.0011(7) 0.0008(7)
N5 0.0130(8) 0.0156(9) 0.0159(9) -0.0016(7) -0.0008(7) 0.0035(7)
N6 0.0193(9) 0.0149(9) 0.0182(10) 0.0013(8) 0.0001(8) -0.0002(8)
C1 0.0133(10) 0.0156(10) 0.0175(11) 0.0005(8) 0.0048(9) 0.0000(8)
C2 0.0133(10) 0.0121(10) 0.0130(10) -0.0004(8) 0.0016(8) 0.0008(8)
C3 0.0092(9) 0.0167(10) 0.0133(10) -0.0028(8) 0.0032(8) -0.0019(8)
C4 0.0243(12) 0.0191(11) 0.0199(12) 0.0049(9) 0.0006(10) 0.0015(9)
C5 0.0165(11) 0.0220(11) 0.0189(12) -0.0022(9) 0.0045(9) -0.0006(9)
C6 0.0138(10) 0.0117(9) 0.0136(10) 0.0020(8) -0.0030(8) -0.0002(8)
C7 0.0174(10) 0.0169(10) 0.0151(11) -0.0008(8) -0.0002(9) 0.0012(8)
C8 0.0250(12) 0.0173(11) 0.0166(11) -0.0024(9) -0.0071(9) 0.0008(9)
C9 0.0201(11) 0.0174(10) 0.0223(12) 0.0003(9) -0.0083(10) -0.0021(9)
C10 0.0148(10) 0.0188(11) 0.0208(12) 0.0007(9) -0.0006(9) -0.0009(9)
C11 0.0150(10) 0.0132(10) 0.0133(10) 0.0026(8) -0.0015(8) 0.0005(8)
C12 0.0111(9) 0.0161(10) 0.0154(11) 0.0006(8) 0.0007(8) -0.0009(8)
C13 0.0131(10) 0.0154(10) 0.0131(11) -0.0012(8) 0.0039(8) -0.0024(8)
C14 0.0139(10) 0.0169(10) 0.0126(10) 0.0025(8) 0.0047(8) 0.0009(8)
C15 0.0160(11) 0.0273(12) 0.0177(11) -0.0024(9) 0.0028(9) -0.0057(9)
C16 0.0188(11) 0.0251(12) 0.0218(12) 0.0023(10) -0.0023(10) 0.0065(9)
C17 0.0157(10) 0.0184(11) 0.0160(11) -0.0029(9) -0.0024(9) -0.0014(9)
C18 0.0153(10) 0.0181(10) 0.0171(11) -0.0052(9) -0.0027(9) -0.0011(9)
O3 0.0202(9) 0.0323(10) 0.0224(9) 0.0060(8) -0.0031(7) -0.0029(7)

loop_
_atom_type_symbol
_atom_type_description
_atom_type_scat_dispersion_real
_atom_type_scat_dispersion_imag
_atom_type_scat_source
C C 0.0033 0.0016 'International Tables Vol C Tables 4.2.6.8 and 6.1.1.4'
H H 0.0000 0.0000 'International Tables Vol C Tables 4.2.6.8 and 6.1.1.4'
N N 0.0061 0.0033 'International Tables Vol C Tables 4.2.6.8 and 6.1.1.4'
O O 0.0106 0.0060 'International Tables Vol C Tables 4.2.6.8 and 6.1.1.4'

loop_
_geom_angle_atom_site_label_1
_geom_angle_atom_site_label_2
_geom_angle_atom_site_label_3
_geom_angle
_geom_angle_site_symmetry_1
_geom_angle_site_symmetry_3
_geom_angle_publ_flag
H4D O4 H4E 108(3) . . ?
C1 N1 C18 120.65(18) . . ?
C3 N1 C1 111.42(18) . . ?
C3 N1 C18 124.39(18) . . ?
C1 N2 C2 112.54(17) . . ?
C1 N2 C4 122.84(18) . . ?
C4 N2 C2 123.09(18) . . ?
C3 N3 H3 109.3(18) . . ?
C13 N4 C14 111.44(17) . . ?
C13 N4 C17 123.41(17) . . ?
C14 N4 C17 122.18(17) . . ?
C14 N5 C12 111.41(17) . . ?
C14 N5 C16 121.59(18) . . ?
C16 N5 C12 122.74(18) . . ?
C13 N6 H6 111.7(16) . . ?
O1 C1 N1 124.1(2) . . ?
O1 C1 N2 128.3(2) . . ?
N2 C1 N1 107.62(17) . . ?
N2 C2 C3 101.51(16) . . ?
N2 C2 C5 107.97(17) . . ?
N2 C2 C6 111.36(16) . . ?
C3 C2 C5 104.98(16) . . ?
C3 C2 C6 115.60(16) . . ?
C5 C2 C6 114.38(17) . . ?
N1 C3 C2 106.20(17) . . ?
N3 C3 N1 124.3(2) . . ?
N3 C3 C2 129.28(19) . . ?
N2 C4 H4A 109.5 . . ?
N2 C4 H4B 109.5 . . ?
N2 C4 H4C 109.5 . . ?
H4A C4 H4B 109.5 . . ?
H4A C4 H4C 109.5 . . ?
H4B C4 H4C 109.5 . . ?
C2 C5 H5A 109.5 . . ?
C2 C5 H5B 109.5 . . ?
C2 C5 H5C 109.5 . . ?
H5A C5 H5B 109.5 . . ?
H5A C5 H5C 109.5 . . ?
H5B C5 H5C 109.5 . . ?
C7 C6 C2 115.45(18) . . ?
C7 C6 C11 117.07(19) . . ?
C11 C6 C2 127.43(18) . . ?
C6 C7 H7 118.1 . . ?
C8 C7 C6 123.9(2) . . ?
C8 C7 H7 118.1 . . ?
C7 C8 H8 120.5 . . ?
C9 C8 C7 119.0(2) . . ?
C9 C8 H8 120.5 . . ?
C8 C9 H9 120.5 . . ?
C8 C9 C10 118.9(2) . . ?
C10 C9 H9 120.5 . . ?
C9 C10 H10 118.2 . . ?
C9 C10 C11 123.7(2) . . ?
C11 C10 H10 118.2 . . ?
C6 C11 C12 128.21(18) . . ?
C10 C11 C6 117.45(19) . . ?
C10 C11 C12 114.33(18) . . ?
N5 C12 C11 114.15(17) . . ?
N5 C12 C13 101.52(16) . . ?
N5 C12 C15 107.62(17) . . ?
C13 C12 C11 116.21(17) . . ?
C13 C12 C15 102.28(17) . . ?
C15 C12 C11 113.68(17) . . ?
N4 C13 C12 106.60(17) . . ?
N6 C13 N4 123.6(2) . . ?
N6 C13 C12 129.5(2) . . ?
O2 C14 N4 124.9(2) . . ?
O2 C14 N5 127.5(2) . . ?
N5 C14 N4 107.58(17) . . ?
C12 C15 H15A 109.5 . . ?
C12 C15 H15B 109.5 . . ?
C12 C15 H15C 109.5 . . ?
H15A C15 H15B 109.5 . . ?
H15A C15 H15C 109.5 . . ?
H15B C15 H15C 109.5 . . ?
N5 C16 H16A 109.5 . . ?
N5 C16 H16B 109.5 . . ?
N5 C16 H16C 109.5 . . ?
H16A C16 H16B 109.5 . . ?
H16A C16 H16C 109.5 . . ?
H16B C16 H16C 109.5 . . ?
N4 C17 H17A 109.2 . . ?
N4 C17 H17B 109.2 . . ?
N4 C17 C18 112.25(17) . . ?
H17A C17 H17B 107.9 . . ?
C18 C17 H17A 109.2 . . ?
C18 C17 H17B 109.2 . . ?
N1 C18 C17 112.50(17) . . ?
N1 C18 H18A 109.1 . . ?
N1 C18 H18B 109.1 . . ?
C17 C18 H18A 109.1 . . ?
C17 C18 H18B 109.1 . . ?
H18A C18 H18B 107.8 . . ?
H3A O3 H3B 108(3) . . ?

loop_
_geom_bond_atom_site_label_1
_geom_bond_atom_site_label_2
_geom_bond_distance
_geom_bond_site_symmetry_2
_geom_bond_publ_flag
O1 C1 1.217(3) . ?
O2 C14 1.219(2) . ?
O4 H4D 0.920(19) . ?
O4 H4E 0.922(19) . ?
N1 C1 1.407(3) . ?
N1 C3 1.391(3) . ?
N1 C18 1.456(3) . ?
N2 C1 1.347(3) . ?
N2 C2 1.465(3) . ?
N2 C4 1.448(3) . ?
N3 C3 1.263(3) . ?
N3 H3 0.86(3) . ?
N4 C13 1.383(3) . ?
N4 C14 1.404(3) . ?
N4 C17 1.457(3) . ?
N5 C12 1.474(3) . ?
N5 C14 1.353(3) . ?
N5 C16 1.452(3) . ?
N6 C13 1.262(3) . ?
N6 H6 0.88(3) . ?
C2 C3 1.538(3) . ?
C2 C5 1.547(3) . ?
C2 C6 1.553(3) . ?
C4 H4A 0.9800 . ?
C4 H4B 0.9800 . ?
C4 H4C 0.9800 . ?
C5 H5A 0.9800 . ?
C5 H5B 0.9800 . ?
C5 H5C 0.9800 . ?
C6 C7 1.396(3) . ?
C6 C11 1.433(3) . ?
C7 H7 0.9500 . ?
C7 C8 1.387(3) . ?
C8 H8 0.9500 . ?
C8 C9 1.370(3) . ?
C9 H9 0.9500 . ?
C9 C10 1.386(3) . ?
C10 H10 0.9500 . ?
C10 C11 1.399(3) . ?
C11 C12 1.547(3) . ?
C12 C13 1.523(3) . ?
C12 C15 1.545(3) . ?
C15 H15A 0.9800 . ?
C15 H15B 0.9800 . ?
C15 H15C 0.9800 . ?
C16 H16A 0.9800 . ?
C16 H16B 0.9800 . ?
C16 H16C 0.9800 . ?
C17 H17A 0.9900 . ?
C17 H17B 0.9900 . ?
C17 C18 1.553(3) . ?
C18 H18A 0.9900 . ?
C18 H18B 0.9900 . ?
O3 H3A 0.919(19) . ?
O3 H3B 0.920(19) . ?

loop_
_geom_hbond_atom_site_label_D
_geom_hbond_atom_site_label_H
_geom_hbond_atom_site_label_A
_geom_hbond_distance_DH
_geom_hbond_distance_HA
_geom_hbond_distance_DA
_geom_hbond_angle_DHA
_geom_hbond_site_symmetry_A
_geom_hbond_publ_flag
O4 H4D O3 0.920(19) 1.97(2) 2.869(3) 167(3) 4_566 yes
O4 H4E N6 0.922(19) 1.92(2) 2.830(3) 168(3) . yes
O3 H3A O4 0.919(19) 1.93(2) 2.826(3) 164(3) . yes

loop_
_geom_torsion_atom_site_label_1
_geom_torsion_atom_site_label_2
_geom_torsion_atom_site_label_3
_geom_torsion_atom_site_label_4
_geom_torsion
_geom_torsion_site_symmetry_1
_geom_torsion_site_symmetry_2
_geom_torsion_site_symmetry_3
_geom_torsion_site_symmetry_4
_geom_torsion_publ_flag
N2 C2 C3 N1 4.18(19) . . . . ?
N2 C2 C3 N3 178.6(2) . . . . ?
N2 C2 C6 C7 -123.7(2) . . . . ?
N2 C2 C6 C11 53.6(3) . . . . ?
N4 C17 C18 N1 -22.5(3) . . . . ?
N5 C12 C13 N4 -8.1(2) . . . . ?
N5 C12 C13 N6 178.2(2) . . . . ?
C1 N1 C3 N3 -174.1(2) . . . . ?
C1 N1 C3 C2 0.6(2) . . . . ?
C1 N1 C18 C17 -55.8(3) . . . . ?
C1 N2 C2 C3 -8.1(2) . . . . ?
C1 N2 C2 C5 102.0(2) . . . . ?
C1 N2 C2 C6 -131.64(18) . . . . ?
C2 N2 C1 O1 -172.4(2) . . . . ?
C2 N2 C1 N1 8.8(2) . . . . ?
C2 C6 C7 C8 176.48(19) . . . . ?
C2 C6 C11 C10 -176.26(19) . . . . ?
C2 C6 C11 C12 4.4(3) . . . . ?
C3 N1 C1 O1 175.4(2) . . . . ?
C3 N1 C1 N2 -5.7(2) . . . . ?
C3 N1 C18 C17 101.1(2) . . . . ?
C3 C2 C6 C7 121.11(19) . . . . ?
C3 C2 C6 C11 -61.6(3) . . . . ?
C4 N2 C1 O1 -6.1(3) . . . . ?
C4 N2 C1 N1 175.12(18) . . . . ?
C4 N2 C2 C3 -174.33(18) . . . . ?
C4 N2 C2 C5 -64.3(2) . . . . ?
C4 N2 C2 C6 62.1(2) . . . . ?
C5 C2 C3 N1 -108.17(18) . . . . ?
C5 C2 C3 N3 66.3(3) . . . . ?
C5 C2 C6 C7 -1.0(3) . . . . ?
C5 C2 C6 C11 176.30(19) . . . . ?
C6 C2 C3 N1 124.82(18) . . . . ?
C6 C2 C3 N3 -60.8(3) . . . . ?
C6 C7 C8 C9 0.4(3) . . . . ?
C6 C11 C12 N5 -71.2(3) . . . . ?
C6 C11 C12 C13 46.5(3) . . . . ?
C6 C11 C12 C15 164.9(2) . . . . ?
C7 C6 C11 C10 1.0(3) . . . . ?
C7 C6 C11 C12 -178.32(19) . . . . ?
C7 C8 C9 C10 0.5(3) . . . . ?
C8 C9 C10 C11 -0.6(3) . . . . ?
C9 C10 C11 C6 -0.2(3) . . . . ?
C9 C10 C11 C12 179.21(19) . . . . ?
C10 C11 C12 N5 109.5(2) . . . . ?
C10 C11 C12 C13 -132.8(2) . . . . ?
C10 C11 C12 C15 -14.5(3) . . . . ?
C11 C6 C7 C8 -1.1(3) . . . . ?
C11 C12 C13 N4 -132.54(18) . . . . ?
C11 C12 C13 N6 53.8(3) . . . . ?
C12 N5 C14 O2 167.9(2) . . . . ?
C12 N5 C14 N4 -11.6(2) . . . . ?
C13 N4 C14 O2 -173.6(2) . . . . ?
C13 N4 C14 N5 5.9(2) . . . . ?
C13 N4 C17 C18 -53.4(3) . . . . ?
C14 N4 C13 N6 176.1(2) . . . . ?
C14 N4 C13 C12 1.9(2) . . . . ?
C14 N4 C17 C18 105.4(2) . . . . ?
C14 N5 C12 C11 137.99(18) . . . . ?
C14 N5 C12 C13 12.2(2) . . . . ?
C14 N5 C12 C15 -94.9(2) . . . . ?
C15 C12 C13 N4 103.04(18) . . . . ?
C15 C12 C13 N6 -70.6(3) . . . . ?
C16 N5 C12 C11 -64.9(3) . . . . ?
C16 N5 C12 C13 169.23(18) . . . . ?
C16 N5 C12 C15 62.2(2) . . . . ?
C16 N5 C14 O2 10.5(3) . . . . ?
C16 N5 C14 N4 -168.97(18) . . . . ?
C17 N4 C13 N6 -23.1(3) . . . . ?
C17 N4 C13 C12 162.73(18) . . . . ?
C17 N4 C14 O2 25.3(3) . . . . ?
C17 N4 C14 N5 -155.23(18) . . . . ?
C18 N1 C1 O1 -24.9(3) . . . . ?
C18 N1 C1 N2 153.93(18) . . . . ?
C18 N1 C3 N3 27.1(3) . . . . ?
C18 N1 C3 C2 -158.13(18) . . . . ?
